data_4037255
loop_
_publ_author_name
'Zhou, Nengneng'
'Yan, Zhongfei'
'Zhang, Honglin'
'Wu, Zhongkai'
'Zhu, Chengjian'

_publ_section_title
;
 Metal-Free Radical Oxidative Cyclization of o-Azidoaryl Acetylenic
 Ketones with Sulfinic Acids To Access Sulfone-Containing 4-Quinolones.
;
_journal_issue 24
_journal_name_full 'The Journal of organic chemistry'
_journal_page_first 12181
_journal_page_last 12188
_journal_paper_doi 10.1021/acs.joc.6b01847
_journal_volume 81
_journal_year 2016
_chemical_formula_sum 'C22 H16 Cl N O3 S'
_chemical_formula_weight 409.87
_space_group_IT_number 14
_space_group_name_Hall '-P 2ybc'
_space_group_name_H-M_alt 'P 1 21/c 1'
_symmetry_cell_setting Monoclinic'
_symmetry_space_group_name_H-M 'P 1 21/c 1'
_atom_sites_solution_hydrogens geom
_atom_sites_solution_primary direct
_atom_sites_solution_secondary difmap
_audit_creation_method SHELXL-97
_cell_angle_alpha 90.00
_cell_angle_beta 111.181(5)
_cell_angle_gamma 90.00
_cell_formula_units_Z 8
_cell_length_a 13.0925(19)
_cell_length_b 22.517(3)
_cell_length_c 13.722(2)
_cell_measurement_reflns_used 5417
_cell_measurement_temperature 296(2)
_cell_measurement_theta_max 26.56
_cell_measurement_theta_min 2.41
_cell_volume 3772.0(9)
_computing_cell_refinement 'Bruker SAINT'
_computing_data_collection 'Bruker APEX2'
_computing_data_reduction 'Bruker SAINT'
_computing_molecular_graphics 'Bruker SHELXTL'
_computing_publication_material 'Bruker SHELXTL'
_computing_structure_refinement 'SHELXL-97 (Sheldrick, 2008)'
_computing_structure_solution 'SHELXS-97 (Sheldrick, 2008)'
_diffrn_ambient_temperature 296(2)
_diffrn_measured_fraction_theta_full 0.999
_diffrn_measured_fraction_theta_max 0.999
_diffrn_measurement_device_type 'Bruker APEX-II CCD'
_diffrn_measurement_method '\f and \w scans'
_diffrn_radiation_monochromator graphite
_diffrn_radiation_source 'fine-focus sealed tube'
_diffrn_radiation_type MoK\a
_diffrn_radiation_wavelength 0.71073
_diffrn_reflns_av_R_equivalents 0.0772
_diffrn_reflns_av_sigmaI/netI 0.0828
_diffrn_reflns_limit_h_max 15
_diffrn_reflns_limit_h_min -15
_diffrn_reflns_limit_k_max 26
_diffrn_reflns_limit_k_min -25
_diffrn_reflns_limit_l_max 16
_diffrn_reflns_limit_l_min -16
_diffrn_reflns_number 22673
_diffrn_reflns_theta_full 25.01
_diffrn_reflns_theta_max 25.01
_diffrn_reflns_theta_min 2.41
_exptl_absorpt_coefficient_mu 0.337
_exptl_absorpt_correction_T_max 0.9295
_exptl_absorpt_correction_T_min 0.9115
_exptl_absorpt_correction_type multi-scan
_exptl_absorpt_process_details sadabs
_exptl_crystal_colour
;
;
_exptl_crystal_density_diffrn 1.443
_exptl_crystal_density_method 'not measured'
_exptl_crystal_description block
_exptl_crystal_F_000 1696
_exptl_crystal_size_max 0.28
_exptl_crystal_size_mid 0.26
_exptl_crystal_size_min 0.22
_refine_diff_density_max 0.459
_refine_diff_density_min -0.359
_refine_diff_density_rms 0.066
_refine_ls_extinction_method none
_refine_ls_goodness_of_fit_ref 1.015
_refine_ls_hydrogen_treatment mixed
_refine_ls_matrix_type full
_refine_ls_number_parameters 507
_refine_ls_number_reflns 6645
_refine_ls_number_restraints 0
_refine_ls_restrained_S_all 1.015
_refine_ls_R_factor_all 0.0920
_refine_ls_R_factor_gt 0.0528
_refine_ls_shift/su_max 0.001
_refine_ls_shift/su_mean 0.000
_refine_ls_structure_factor_coef Fsqd
_refine_ls_weighting_details 'calc w=1/[\s^2^(Fo^2^)+(0.0368P)^2^+3.0992P] where P=(Fo^2^+2Fc^2^)/3'
_refine_ls_weighting_scheme calc
_refine_ls_wR_factor_gt 0.1008
_refine_ls_wR_factor_ref 0.1145
_reflns_number_gt 4621
_reflns_number_total 6645
_reflns_threshold_expression >2sigma(I)
_cod_data_source_file jo6b01847_si_001.cif
_cod_data_source_block 20160613zcj_0m_a
_cod_original_cell_volume 3772.1(10)
_cod_original_sg_symbol_H-M P2(1)/c
_cod_database_code 4037255

loop_
_symmetry_equiv_pos_as_xyz
'x, y, z'
'-x, y+1/2, -z+1/2'
'-x, -y, -z'
'x, -y-1/2, z-1/2'

loop_
_atom_site_label
_atom_site_type_symbol
_atom_site_fract_x
_atom_site_fract_y
_atom_site_fract_z
_atom_site_U_iso_or_equiv
_atom_site_adp_type
_atom_site_occupancy
_atom_site_symmetry_multiplicity
_atom_site_calc_flag
_atom_site_refinement_flags
S1 S 0.05383(7) 0.46803(3) 0.78917(6) 0.0191(2) Uani 1 1 d .
S2 S 0.49113(7) 0.22585(4) 0.63961(7) 0.0217(2) Uani 1 1 d .
Cl1 Cl -0.44596(7) 0.55613(4) 0.78024(7) 0.0306(2) Uani 1 1 d .
Cl2 Cl -0.04417(8) 0.15902(5) 0.57432(8) 0.0527(3) Uani 1 1 d .
O6 O 0.67457(17) 0.28740(9) 0.79682(17) 0.0206(5) Uani 1 1 d .
O3 O 0.19749(17) 0.36313(9) 0.86326(17) 0.0225(5) Uani 1 1 d .
O2 O -0.04283(18) 0.50075(9) 0.72907(17) 0.0248(5) Uani 1 1 d .
O1 O 0.12672(19) 0.49303(10) 0.88533(17) 0.0273(6) Uani 1 1 d .
O4 O 0.55769(19) 0.17558(9) 0.68622(18) 0.0276(6) Uani 1 1 d .
O5 O 0.38211(18) 0.21639(10) 0.56544(18) 0.0307(6) Uani 1 1 d .
N2 N 0.3844(2) 0.32394(11) 0.82733(19) 0.0163(6) Uani 1 1 d .
H2A H 0.3236 0.3300 0.8363 0.020 Uiso 1 1 calc R
N1 N -0.1229(2) 0.32690(11) 0.8067(2) 0.0186(6) Uani 1 1 d .
H1 H -0.1907 0.3197 0.7957 0.022 Uiso 1 1 calc R
C28 C 0.4748(2) 0.35591(13) 0.8879(2) 0.0155(7) Uani 1 1 d .
C9 C 0.0990(3) 0.35131(14) 0.8450(2) 0.0174(7) Uani 1 1 d .
C10 C -0.1797(2) 0.42755(13) 0.7927(2) 0.0158(7) Uani 1 1 d .
C7 C -0.0926(3) 0.38334(13) 0.8022(2) 0.0162(7) Uani 1 1 d .
C31 C 0.5853(3) 0.30029(13) 0.8045(2) 0.0167(7) Uani 1 1 d .
C6 C -0.0505(3) 0.27968(13) 0.8281(2) 0.0177(7) Uani 1 1 d .
C1 C 0.0613(3) 0.29108(13) 0.8516(2) 0.0171(7) Uani 1 1 d .
C23 C 0.5767(2) 0.34427(13) 0.8792(2) 0.0149(7) Uani 1 1 d .
C32 C 0.2801(3) 0.25289(14) 0.7045(2) 0.0194(7) Uani 1 1 d .
C29 C 0.3857(2) 0.28399(13) 0.7554(2) 0.0170(7) Uani 1 1 d .
C15 C -0.2812(3) 0.42285(14) 0.7139(2) 0.0203(8) Uani 1 1 d .
H15 H -0.2940 0.3931 0.6639 0.024 Uiso 1 1 calc R
C12 C -0.2438(3) 0.50967(14) 0.8660(3) 0.0211(8) Uani 1 1 d .
H12 H -0.2321 0.5385 0.9175 0.025 Uiso 1 1 calc R
C11 C -0.1617(3) 0.47047(13) 0.8695(2) 0.0192(7) Uani 1 1 d .
H11 H -0.0939 0.4728 0.9236 0.023 Uiso 1 1 calc R
C43 C 0.5603(3) 0.26861(14) 0.5747(2) 0.0199(7) Uani 1 1 d .
C37 C 0.1851(3) 0.28470(15) 0.6546(2) 0.0229(8) Uani 1 1 d .
H37 H 0.1882 0.3258 0.6488 0.027 Uiso 1 1 calc R
C21 C 0.0712(3) 0.44894(14) 0.5998(2) 0.0225(8) Uani 1 1 d .
H21 H -0.0046 0.4445 0.5747 0.027 Uiso 1 1 calc R
C24 C 0.6684(3) 0.37515(14) 0.9435(2) 0.0196(7) Uani 1 1 d .
H24 H 0.7362 0.3676 0.9387 0.023 Uiso 1 1 calc R
C8 C 0.0148(2) 0.39602(13) 0.8135(2) 0.0163(7) Uani 1 1 d .
C30 C 0.4837(2) 0.27320(13) 0.7400(2) 0.0171(7) Uani 1 1 d .
C26 C 0.5582(3) 0.42736(14) 1.0209(3) 0.0221(8) Uani 1 1 d .
H26 H 0.5526 0.4556 1.0681 0.026 Uiso 1 1 calc R
C27 C 0.4666(3) 0.39745(14) 0.9602(2) 0.0211(8) Uani 1 1 d .
H27 H 0.3995 0.4047 0.9670 0.025 Uiso 1 1 calc R
C13 C -0.3436(3) 0.50557(14) 0.7851(3) 0.0221(8) Uani 1 1 d .
C14 C -0.3641(3) 0.46240(14) 0.7089(2) 0.0217(8) Uani 1 1 d .
H14 H -0.4321 0.4599 0.6553 0.026 Uiso 1 1 calc R
C16 C 0.1282(3) 0.45731(14) 0.7049(3) 0.0208(8) Uani 1 1 d .
C25 C 0.6604(3) 0.41649(14) 1.0136(3) 0.0250(8) Uani 1 1 d .
H25 H 0.7221 0.4371 1.0558 0.030 Uiso 1 1 calc R
C38 C 0.6658(3) 0.25451(14) 0.5824(3) 0.0232(8) Uani 1 1 d .
H38 H 0.7019 0.2224 0.6229 0.028 Uiso 1 1 calc R
C3 C 0.0965(3) 0.18680(15) 0.8783(3) 0.0271(8) Uani 1 1 d .
H3 H 0.1455 0.1552 0.8961 0.033 Uiso 1 1 calc R
C17 C 0.2407(3) 0.46303(14) 0.7425(3) 0.0260(8) Uani 1 1 d .
H17 H 0.2792 0.4686 0.8136 0.031 Uiso 1 1 calc R
C33 C 0.2738(3) 0.19148(15) 0.7126(3) 0.0269(8) Uani 1 1 d .
H33 H 0.3373 0.1696 0.7454 0.032 Uiso 1 1 calc R
C20 C 0.1276(3) 0.44718(14) 0.5316(3) 0.0252(8) Uani 1 1 d .
H20 H 0.0890 0.4420 0.4605 0.030 Uiso 1 1 calc R
C39 C 0.7173(3) 0.28822(15) 0.5297(3) 0.0273(8) Uani 1 1 d .
H39 H 0.7877 0.2781 0.5342 0.033 Uiso 1 1 calc R
C19 C 0.2405(3) 0.45305(14) 0.5676(3) 0.0266(8) Uani 1 1 d .
C4 C -0.0158(3) 0.17612(15) 0.8510(3) 0.0291(9) Uani 1 1 d .
H4 H -0.0410 0.1373 0.8486 0.035 Uiso 1 1 calc R
C42 C 0.5066(3) 0.31559(15) 0.5133(3) 0.0288(8) Uani 1 1 d .
H42 H 0.4348 0.3244 0.5062 0.035 Uiso 1 1 calc R
C5 C -0.0887(3) 0.22197(14) 0.8279(3) 0.0249(8) Uani 1 1 d .
H5 H -0.1629 0.2148 0.8123 0.030 Uiso 1 1 calc R
C36 C 0.0851(3) 0.25567(17) 0.6132(3) 0.0299(9) Uani 1 1 d .
H36 H 0.0213 0.2770 0.5791 0.036 Uiso 1 1 calc R
C18 C 0.2959(3) 0.46032(15) 0.6733(3) 0.0293(9) Uani 1 1 d .
H18 H 0.3718 0.4635 0.6988 0.035 Uiso 1 1 calc R
C2 C 0.1344(3) 0.24321(14) 0.8790(3) 0.0234(8) Uani 1 1 d .
H2 H 0.2092 0.2499 0.8978 0.028 Uiso 1 1 calc R
C35 C 0.0814(3) 0.19540(17) 0.6231(3) 0.0298(9) Uani 1 1 d .
C34 C 0.1744(3) 0.16277(16) 0.6723(3) 0.0312(9) Uani 1 1 d .
H34 H 0.1703 0.1218 0.6785 0.037 Uiso 1 1 calc R
C40 C 0.6660(3) 0.33658(15) 0.4705(3) 0.0292(9) Uani 1 1 d .
C41 C 0.5597(3) 0.34958(16) 0.4624(3) 0.0326(9) Uani 1 1 d .
H41 H 0.5236 0.3817 0.4220 0.039 Uiso 1 1 calc R
C22 C 0.3007(3) 0.45314(17) 0.4921(3) 0.0431(11) Uani 1 1 d .
H22A H 0.3546 0.4842 0.5107 0.065 Uiso 1 1 calc R
H22B H 0.2496 0.4597 0.4225 0.065 Uiso 1 1 calc R
H22C H 0.3363 0.4155 0.4952 0.065 Uiso 1 1 calc R
C44 C 0.7243(3) 0.37485(17) 0.4167(3) 0.0427(11) Uani 1 1 d .
H44A H 0.8016 0.3675 0.4467 0.064 Uiso 1 1 calc R
H44B H 0.7102 0.4159 0.4258 0.064 Uiso 1 1 calc R
H44C H 0.6980 0.3655 0.3435 0.064 Uiso 1 1 calc R

loop_
_atom_site_aniso_label
_atom_site_aniso_U_11
_atom_site_aniso_U_22
_atom_site_aniso_U_33
_atom_site_aniso_U_23
_atom_site_aniso_U_13
_atom_site_aniso_U_12
S1 0.0170(4) 0.0191(4) 0.0226(5) -0.0009(3) 0.0089(4) -0.0033(4)
S2 0.0181(5) 0.0231(4) 0.0256(5) -0.0080(4) 0.0099(4) -0.0042(4)
Cl1 0.0289(5) 0.0264(5) 0.0427(6) 0.0055(4) 0.0203(5) 0.0120(4)
Cl2 0.0340(6) 0.0848(9) 0.0370(6) -0.0153(6) 0.0100(5) -0.0384(6)
O6 0.0131(12) 0.0243(13) 0.0273(13) -0.0048(10) 0.0106(11) -0.0027(10)
O3 0.0111(12) 0.0284(13) 0.0285(14) 0.0037(10) 0.0078(11) 0.0006(10)
O2 0.0216(13) 0.0229(12) 0.0322(14) 0.0083(10) 0.0126(12) 0.0047(11)
O1 0.0275(14) 0.0298(13) 0.0250(14) -0.0094(11) 0.0098(12) -0.0130(11)
O4 0.0333(14) 0.0178(12) 0.0370(15) -0.0051(10) 0.0192(12) -0.0005(11)
O5 0.0187(13) 0.0435(15) 0.0297(14) -0.0166(12) 0.0084(11) -0.0102(12)
N2 0.0088(14) 0.0203(14) 0.0214(15) -0.0006(12) 0.0073(12) -0.0008(12)
N1 0.0110(14) 0.0209(15) 0.0246(16) -0.0024(12) 0.0072(13) -0.0019(12)
C28 0.0147(17) 0.0147(16) 0.0179(17) 0.0027(13) 0.0070(15) -0.0020(14)
C9 0.0157(18) 0.0231(18) 0.0154(17) 0.0011(13) 0.0080(15) 0.0005(15)
C10 0.0143(17) 0.0166(16) 0.0181(18) 0.0013(13) 0.0080(15) -0.0009(14)
C7 0.0155(18) 0.0189(17) 0.0136(17) -0.0039(13) 0.0044(14) 0.0004(14)
C31 0.0167(18) 0.0171(17) 0.0195(18) 0.0016(13) 0.0104(15) -0.0010(14)
C6 0.0197(18) 0.0186(17) 0.0173(17) 0.0010(14) 0.0094(15) 0.0034(15)
C1 0.0163(17) 0.0207(18) 0.0173(17) 0.0021(13) 0.0096(15) 0.0005(15)
C23 0.0113(16) 0.0180(17) 0.0159(17) 0.0039(13) 0.0057(14) -0.0007(14)
C32 0.0165(18) 0.0234(18) 0.0223(18) -0.0044(14) 0.0120(15) -0.0037(15)
C29 0.0151(18) 0.0180(17) 0.0174(17) 0.0003(14) 0.0051(15) -0.0023(14)
C15 0.0191(19) 0.0203(17) 0.0241(19) -0.0054(14) 0.0109(16) -0.0002(15)
C12 0.026(2) 0.0184(17) 0.0250(19) -0.0010(14) 0.0160(17) -0.0005(16)
C11 0.0173(18) 0.0223(17) 0.0183(18) 0.0006(14) 0.0067(15) 0.0008(15)
C43 0.0181(18) 0.0227(18) 0.0204(18) -0.0071(14) 0.0090(15) -0.0009(15)
C37 0.0204(19) 0.0272(19) 0.0225(19) -0.0033(15) 0.0095(16) -0.0043(16)
C21 0.0164(18) 0.0251(19) 0.0238(19) 0.0031(15) 0.0046(16) 0.0017(15)
C24 0.0155(18) 0.0235(18) 0.0218(18) 0.0033(14) 0.0092(15) -0.0039(15)
C8 0.0150(17) 0.0187(17) 0.0161(17) 0.0002(13) 0.0069(14) -0.0028(14)
C30 0.0140(17) 0.0155(16) 0.0219(18) -0.0029(13) 0.0067(15) -0.0031(14)
C26 0.027(2) 0.0194(18) 0.0208(19) -0.0050(14) 0.0103(16) -0.0038(16)
C27 0.0208(19) 0.0231(18) 0.0235(19) 0.0005(14) 0.0131(16) -0.0005(15)
C13 0.0201(19) 0.0200(18) 0.034(2) 0.0061(15) 0.0194(18) 0.0054(15)
C14 0.0147(18) 0.0289(19) 0.0201(19) 0.0012(15) 0.0044(15) -0.0007(15)
C16 0.0186(18) 0.0184(18) 0.026(2) 0.0043(14) 0.0083(16) -0.0016(15)
C25 0.025(2) 0.0267(19) 0.0228(19) -0.0078(15) 0.0084(16) -0.0138(16)
C38 0.025(2) 0.0204(18) 0.0248(19) -0.0046(15) 0.0104(17) -0.0005(16)
C3 0.029(2) 0.025(2) 0.030(2) 0.0068(15) 0.0133(18) 0.0079(17)
C17 0.023(2) 0.0299(19) 0.0240(19) 0.0038(15) 0.0068(17) -0.0052(17)
C33 0.0199(19) 0.027(2) 0.036(2) -0.0070(16) 0.0123(18) -0.0030(16)
C20 0.035(2) 0.0179(18) 0.0226(19) 0.0013(14) 0.0102(18) 0.0024(16)
C39 0.025(2) 0.030(2) 0.033(2) -0.0093(16) 0.0183(18) -0.0023(17)
C19 0.034(2) 0.0176(18) 0.036(2) 0.0051(15) 0.0213(19) 0.0028(16)
C4 0.033(2) 0.0216(19) 0.036(2) 0.0033(16) 0.0177(19) -0.0027(17)
C42 0.023(2) 0.036(2) 0.029(2) 0.0016(17) 0.0107(17) 0.0068(17)
C5 0.0215(19) 0.0220(19) 0.033(2) 0.0006(15) 0.0116(17) -0.0018(16)
C36 0.0160(19) 0.051(2) 0.021(2) 0.0003(17) 0.0036(16) -0.0046(18)
C18 0.0163(19) 0.034(2) 0.039(2) 0.0044(17) 0.0112(18) -0.0055(17)
C2 0.0197(19) 0.0280(19) 0.026(2) 0.0059(15) 0.0123(16) 0.0026(16)
C35 0.022(2) 0.045(2) 0.023(2) -0.0112(17) 0.0087(17) -0.0165(19)
C34 0.036(2) 0.025(2) 0.037(2) -0.0140(17) 0.020(2) -0.0159(18)
C40 0.036(2) 0.030(2) 0.025(2) -0.0073(16) 0.0145(18) -0.0062(18)
C41 0.038(2) 0.031(2) 0.028(2) 0.0067(17) 0.0105(19) 0.0075(18)
C22 0.051(3) 0.042(2) 0.050(3) 0.003(2) 0.035(2) 0.001(2)
C44 0.053(3) 0.042(2) 0.043(3) -0.0037(19) 0.030(2) -0.008(2)

loop_
_atom_type_symbol
_atom_type_description
_atom_type_scat_dispersion_real
_atom_type_scat_dispersion_imag
_atom_type_scat_source
C C 0.0033 0.0016 'International Tables Vol C Tables 4.2.6.8 and 6.1.1.4'
H H 0.0000 0.0000 'International Tables Vol C Tables 4.2.6.8 and 6.1.1.4'
N N 0.0061 0.0033 'International Tables Vol C Tables 4.2.6.8 and 6.1.1.4'
O O 0.0106 0.0060 'International Tables Vol C Tables 4.2.6.8 and 6.1.1.4'
S S 0.1246 0.1234 'International Tables Vol C Tables 4.2.6.8 and 6.1.1.4'
Cl Cl 0.1484 0.1585 'International Tables Vol C Tables 4.2.6.8 and 6.1.1.4'

loop_
_geom_angle_atom_site_label_1
_geom_angle_atom_site_label_2
_geom_angle_atom_site_label_3
_geom_angle
O1 S1 O2 118.76(14)
O1 S1 C8 109.15(14)
O2 S1 C8 108.86(14)
O1 S1 C16 108.23(15)
O2 S1 C16 105.78(14)
C8 S1 C16 105.20(14)
O4 S2 O5 119.17(14)
O4 S2 C43 108.42(14)
O5 S2 C43 106.40(15)
O4 S2 C30 108.91(14)
O5 S2 C30 108.65(14)
C43 S2 C30 104.27(14)
C29 N2 C28 124.0(2)
C29 N2 H2A 118.0
C28 N2 H2A 118.0
C7 N1 C6 123.2(3)
C7 N1 H1 118.4
C6 N1 H1 118.4
N2 C28 C27 120.5(3)
N2 C28 C23 119.1(3)
C27 C28 C23 120.3(3)
O3 C9 C8 122.3(3)
O3 C9 C1 122.3(3)
C8 C9 C1 115.4(3)
C15 C10 C11 120.1(3)
C15 C10 C7 120.6(3)
C11 C10 C7 119.1(3)
N1 C7 C8 119.7(3)
N1 C7 C10 114.2(3)
C8 C7 C10 126.0(3)
O6 C31 C30 122.4(3)
O6 C31 C23 122.1(3)
C30 C31 C23 115.5(3)
N1 C6 C5 119.9(3)
N1 C6 C1 119.0(3)
C5 C6 C1 121.0(3)
C2 C1 C6 118.4(3)
C2 C1 C9 121.2(3)
C6 C1 C9 120.3(3)
C24 C23 C28 118.7(3)
C24 C23 C31 121.1(3)
C28 C23 C31 120.2(3)
C37 C32 C33 119.0(3)
C37 C32 C29 120.5(3)
C33 C32 C29 120.3(3)
N2 C29 C30 119.0(3)
N2 C29 C32 114.1(3)
C30 C29 C32 126.8(3)
C10 C15 C14 120.2(3)
C10 C15 H15 119.9
C14 C15 H15 119.9
C13 C12 C11 119.1(3)
C13 C12 H12 120.5
C11 C12 H12 120.5
C12 C11 C10 120.2(3)
C12 C11 H11 119.9
C10 C11 H11 119.9
C42 C43 C38 119.9(3)
C42 C43 S2 119.0(2)
C38 C43 S2 121.1(3)
C32 C37 C36 120.4(3)
C32 C37 H37 119.8
C36 C37 H37 119.8
C16 C21 C20 119.5(3)
C16 C21 H21 120.3
C20 C21 H21 120.3
C25 C24 C23 121.2(3)
C25 C24 H24 119.4
C23 C24 H24 119.4
C7 C8 C9 121.7(3)
C7 C8 S1 121.2(2)
C9 C8 S1 117.1(2)
C29 C30 C31 121.9(3)
C29 C30 S2 122.3(2)
C31 C30 S2 115.7(2)
C27 C26 C25 121.5(3)
C27 C26 H26 119.3
C25 C26 H26 119.3
C26 C27 C28 119.2(3)
C26 C27 H27 120.4
C28 C27 H27 120.4
C12 C13 C14 121.7(3)
C12 C13 Cl1 118.7(3)
C14 C13 Cl1 119.6(3)
C13 C14 C15 118.7(3)
C13 C14 H14 120.6
C15 C14 H14 120.6
C21 C16 C17 120.4(3)
C21 C16 S1 118.9(2)
C17 C16 S1 120.4(3)
C24 C25 C26 119.1(3)
C24 C25 H25 120.4
C26 C25 H25 120.4
C39 C38 C43 119.8(3)
C39 C38 H38 120.1
C43 C38 H38 120.1
C2 C3 C4 120.4(3)
C2 C3 H3 119.8
C4 C3 H3 119.8
C16 C17 C18 119.3(3)
C16 C17 H17 120.3
C18 C17 H17 120.3
C34 C33 C32 120.6(3)
C34 C33 H33 119.7
C32 C33 H33 119.7
C19 C20 C21 121.1(3)
C19 C20 H20 119.4
C21 C20 H20 119.4
C40 C39 C38 121.1(3)
C40 C39 H39 119.4
C38 C39 H39 119.4
C18 C19 C20 118.3(3)
C18 C19 C22 121.0(3)
C20 C19 C22 120.6(3)
C5 C4 C3 120.7(3)
C5 C4 H4 119.6
C3 C4 H4 119.6
C43 C42 C41 119.7(3)
C43 C42 H42 120.1
C41 C42 H42 120.1
C4 C5 C6 119.1(3)
C4 C5 H5 120.5
C6 C5 H5 120.5
C35 C36 C37 119.3(3)
C35 C36 H36 120.3
C37 C36 H36 120.3
C19 C18 C17 121.4(3)
C19 C18 H18 119.3
C17 C18 H18 119.3
C3 C2 C1 120.2(3)
C3 C2 H2 119.9
C1 C2 H2 119.9
C36 C35 C34 121.5(3)
C36 C35 Cl2 119.5(3)
C34 C35 Cl2 119.0(3)
C35 C34 C33 119.2(3)
C35 C34 H34 120.4
C33 C34 H34 120.4
C39 C40 C41 118.3(3)
C39 C40 C44 121.0(3)
C41 C40 C44 120.7(3)
C42 C41 C40 121.1(3)
C42 C41 H41 119.4
C40 C41 H41 119.4
C19 C22 H22A 109.5
C19 C22 H22B 109.5
H22A C22 H22B 109.5
C19 C22 H22C 109.5
H22A C22 H22C 109.5
H22B C22 H22C 109.5
C40 C44 H44A 109.5
C40 C44 H44B 109.5
H44A C44 H44B 109.5
C40 C44 H44C 109.5
H44A C44 H44C 109.5
H44B C44 H44C 109.5

loop_
_geom_bond_atom_site_label_1
_geom_bond_atom_site_label_2
_geom_bond_distance
S1 O1 1.435(2)
S1 O2 1.439(2)
S1 C8 1.768(3)
S1 C16 1.776(3)
S2 O4 1.431(2)
S2 O5 1.438(2)
S2 C43 1.767(3)
S2 C30 1.773(3)
Cl1 C13 1.742(3)
Cl2 C35 1.739(3)
O6 C31 1.246(3)
O3 C9 1.250(3)
N2 C29 1.340(4)
N2 C28 1.378(4)
N2 H2A 0.8600
N1 C7 1.339(4)
N1 C6 1.384(4)
N1 H1 0.8600
C28 C27 1.396(4)
C28 C23 1.406(4)
C9 C8 1.440(4)
C9 C1 1.457(4)
C10 C15 1.381(4)
C10 C11 1.386(4)
C10 C7 1.484(4)
C7 C8 1.387(4)
C31 C30 1.441(4)
C31 C23 1.458(4)
C6 C5 1.392(4)
C6 C1 1.404(4)
C1 C2 1.400(4)
C23 C24 1.392(4)
C32 C37 1.384(4)
C32 C33 1.392(4)
C32 C29 1.480(4)
C29 C30 1.395(4)
C15 C14 1.386(4)
C15 H15 0.9300
C12 C13 1.378(5)
C12 C11 1.379(4)
C12 H12 0.9300
C11 H11 0.9300
C43 C42 1.377(5)
C43 C38 1.383(4)
C37 C36 1.388(4)
C37 H37 0.9300
C21 C16 1.378(4)
C21 C20 1.386(4)
C21 H21 0.9300
C24 C25 1.369(4)
C24 H24 0.9300
C26 C27 1.366(4)
C26 C25 1.399(4)
C26 H26 0.9300
C27 H27 0.9300
C13 C14 1.381(4)
C14 H14 0.9300
C16 C17 1.380(4)
C25 H25 0.9300
C38 C39 1.380(4)
C38 H38 0.9300
C3 C2 1.363(4)
C3 C4 1.401(5)
C3 H3 0.9300
C17 C18 1.387(4)
C17 H17 0.9300
C33 C34 1.378(5)
C33 H33 0.9300
C20 C19 1.386(5)
C20 H20 0.9300
C39 C40 1.380(5)
C39 H39 0.9300
C19 C18 1.377(5)
C19 C22 1.512(4)
C4 C5 1.363(4)
C4 H4 0.9300
C42 C41 1.382(5)
C42 H42 0.9300
C5 H5 0.9300
C36 C35 1.366(5)
C36 H36 0.9300
C18 H18 0.9300
C2 H2 0.9300
C35 C34 1.373(5)
C34 H34 0.9300
C40 C41 1.387(5)
C40 C44 1.508(5)
C41 H41 0.9300
C22 H22A 0.9600
C22 H22B 0.9600
C22 H22C 0.9600
C44 H44A 0.9600
C44 H44B 0.9600
C44 H44C 0.9600

loop_
_geom_torsion_atom_site_label_1
_geom_torsion_atom_site_label_2
_geom_torsion_atom_site_label_3
_geom_torsion_atom_site_label_4
_geom_torsion
C29 N2 C28 C27 179.0(3)
C29 N2 C28 C23 -3.8(4)
C6 N1 C7 C8 3.8(4)
C6 N1 C7 C10 -172.0(3)
C15 C10 C7 N1 -54.0(4)
C11 C10 C7 N1 120.1(3)
C15 C10 C7 C8 130.6(3)
C11 C10 C7 C8 -55.3(4)
C7 N1 C6 C5 -177.8(3)
C7 N1 C6 C1 3.3(4)
N1 C6 C1 C2 176.4(3)
C5 C6 C1 C2 -2.6(5)
N1 C6 C1 C9 -5.0(4)
C5 C6 C1 C9 176.1(3)
O3 C9 C1 C2 0.0(5)
C8 C9 C1 C2 178.6(3)
O3 C9 C1 C6 -178.6(3)
C8 C9 C1 C6 -0.1(4)
N2 C28 C23 C24 -177.6(3)
C27 C28 C23 C24 -0.4(4)
N2 C28 C23 C31 2.0(4)
C27 C28 C23 C31 179.2(3)
O6 C31 C23 C24 1.8(5)
C30 C31 C23 C24 -177.7(3)
O6 C31 C23 C28 -177.7(3)
C30 C31 C23 C28 2.7(4)
C28 N2 C29 C30 0.4(4)
C28 N2 C29 C32 176.7(3)
C37 C32 C29 N2 56.1(4)
C33 C32 C29 N2 -119.3(3)
C37 C32 C29 C30 -127.8(3)
C33 C32 C29 C30 56.7(5)
C11 C10 C15 C14 2.4(5)
C7 C10 C15 C14 176.5(3)
C13 C12 C11 C10 -0.2(4)
C15 C10 C11 C12 -1.7(4)
C7 C10 C11 C12 -175.9(3)
O4 S2 C43 C42 172.3(3)
O5 S2 C43 C42 43.0(3)
C30 S2 C43 C42 -71.7(3)
O4 S2 C43 C38 -5.8(3)
O5 S2 C43 C38 -135.1(3)
C30 S2 C43 C38 110.1(3)
C33 C32 C37 C36 -0.1(5)
C29 C32 C37 C36 -175.6(3)
C28 C23 C24 C25 -0.5(5)
C31 C23 C24 C25 180.0(3)
N1 C7 C8 C9 -9.2(4)
C10 C7 C8 C9 166.1(3)
N1 C7 C8 S1 170.6(2)
C10 C7 C8 S1 -14.2(4)
O3 C9 C8 C7 -174.3(3)
C1 C9 C8 C7 7.1(4)
O3 C9 C8 S1 5.9(4)
C1 C9 C8 S1 -172.6(2)
O1 S1 C8 C7 113.6(3)
O2 S1 C8 C7 -17.4(3)
C16 S1 C8 C7 -130.4(3)
O1 S1 C8 C9 -66.6(3)
O2 S1 C8 C9 162.3(2)
C16 S1 C8 C9 49.3(3)
N2 C29 C30 C31 4.8(5)
C32 C29 C30 C31 -171.0(3)
N2 C29 C30 S2 -174.7(2)
C32 C29 C30 S2 9.5(5)
O6 C31 C30 C29 174.2(3)
C23 C31 C30 C29 -6.2(4)
O6 C31 C30 S2 -6.2(4)
C23 C31 C30 S2 173.4(2)
O4 S2 C30 C29 -115.3(3)
O5 S2 C30 C29 15.9(3)
C43 S2 C30 C29 129.1(3)
O4 S2 C30 C31 65.1(3)
O5 S2 C30 C31 -163.6(2)
C43 S2 C30 C31 -50.5(3)
C25 C26 C27 C28 -1.2(5)
N2 C28 C27 C26 178.4(3)
C23 C28 C27 C26 1.2(5)
C11 C12 C13 C14 1.5(5)
C11 C12 C13 Cl1 -178.9(2)
C12 C13 C14 C15 -0.8(5)
Cl1 C13 C14 C15 179.6(2)
C10 C15 C14 C13 -1.2(5)
C20 C21 C16 C17 -1.0(5)
C20 C21 C16 S1 172.8(2)
O1 S1 C16 C21 -162.9(2)
O2 S1 C16 C21 -34.6(3)
C8 S1 C16 C21 80.5(3)
O1 S1 C16 C17 10.9(3)
O2 S1 C16 C17 139.2(3)
C8 S1 C16 C17 -105.7(3)
C23 C24 C25 C26 0.5(5)
C27 C26 C25 C24 0.4(5)
C42 C43 C38 C39 1.0(5)
S2 C43 C38 C39 179.1(2)
C21 C16 C17 C18 0.1(5)
S1 C16 C17 C18 -173.6(3)
C37 C32 C33 C34 -0.6(5)
C29 C32 C33 C34 174.9(3)
C16 C21 C20 C19 0.7(5)
C43 C38 C39 C40 1.0(5)
C21 C20 C19 C18 0.4(5)
C21 C20 C19 C22 -177.9(3)
C2 C3 C4 C5 -2.1(5)
C38 C43 C42 C41 -2.1(5)
S2 C43 C42 C41 179.8(3)
C3 C4 C5 C6 2.3(5)
N1 C6 C5 C4 -178.9(3)
C1 C6 C5 C4 0.0(5)
C32 C37 C36 C35 0.6(5)
C20 C19 C18 C17 -1.3(5)
C22 C19 C18 C17 177.0(3)
C16 C17 C18 C19 1.1(5)
C4 C3 C2 C1 -0.5(5)
C6 C1 C2 C3 2.8(5)
C9 C1 C2 C3 -175.9(3)
C37 C36 C35 C34 -0.5(5)
C37 C36 C35 Cl2 178.3(2)
C36 C35 C34 C33 -0.2(5)
Cl2 C35 C34 C33 -179.0(3)
C32 C33 C34 C35 0.7(5)
C38 C39 C40 C41 -1.9(5)
C38 C39 C40 C44 177.4(3)
C43 C42 C41 C40 1.2(5)
C39 C40 C41 C42 0.8(5)
C44 C40 C41 C42 -178.5(3)
